data_7245953
loop_
_publ_author_name
'Renier, Olivier'
'Bousrez, Guillaume'
'Smetana, Volodymyr'
'Mudring, Anja-Verena'
'Rogers, Robin D.'

_publ_section_title
;
 Investigation of the role of hydrogen bonding in ionic liquid-like salts
 with both N- and S-soft donors
;
_journal_issue 4
_journal_name_full CrystEngComm
_journal_page_first 530
_journal_page_last 540
_journal_paper_doi 10.1039/D2CE00961G
_journal_volume 25
_journal_year 2023
_chemical_formula_moiety 'C3 H3 N2 S2, C6 H16 N'
_chemical_formula_sum 'C9 H19 N3 S2'
_chemical_formula_weight 233.39
_space_group_crystal_system orthorhombic
_space_group_IT_number 61
_space_group_name_Hall '-P 2ac 2ab'
_space_group_name_H-M_alt 'P b c a'
_atom_sites_solution_hydrogens mixed
_audit_creation_date 2021-05-17
_audit_creation_method
;
Olex2 1.3
(compiled 2020.11.12 svn.r5f609507 for OlexSys, GUI svn.r6272)
;
_audit_update_record
;
2021-05-17 deposited with the CCDC.	2022-10-05 downloaded from the CCDC.
;
_cell_angle_alpha 90
_cell_angle_beta 90
_cell_angle_gamma 90
_cell_formula_units_Z 8
_cell_length_a 10.9568(6)
_cell_length_b 13.7361(7)
_cell_length_c 16.5427(8)
_cell_measurement_reflns_used 9188
_cell_measurement_temperature 100(2)
_cell_measurement_theta_max 26.35
_cell_measurement_theta_min 2.68
_cell_volume 2489.7(2)
_computing_cell_refinement 'SAINT V8.38A (Bruker, 2018)'
_computing_data_reduction 'SAINT V8.38A (Bruker, 2018)'
_computing_molecular_graphics 'Olex2 1.3 (Dolomanov et al., 2009)'
_computing_publication_material 'Olex2 1.3 (Dolomanov et al., 2009)'
_computing_structure_refinement 'SHELXL 2016/6 (Sheldrick, 2015)'
_computing_structure_solution 'SHELXT 2014/5 (Sheldrick, 2014)'
_diffrn_ambient_temperature 100.0
_diffrn_measured_fraction_theta_full 0.996
_diffrn_measured_fraction_theta_max 0.996
_diffrn_measurement_device_type 'Bruker APEX-II CCD'
_diffrn_measurement_method '\f and \w scans'
_diffrn_radiation_type MoK\a
_diffrn_radiation_wavelength 0.71073
_diffrn_reflns_av_R_equivalents 0.0423
_diffrn_reflns_av_unetI/netI 0.0221
_diffrn_reflns_Laue_measured_fraction_full 0.996
_diffrn_reflns_Laue_measured_fraction_max 0.996
_diffrn_reflns_limit_h_max 13
_diffrn_reflns_limit_h_min -13
_diffrn_reflns_limit_k_max 17
_diffrn_reflns_limit_k_min -16
_diffrn_reflns_limit_l_max 20
_diffrn_reflns_limit_l_min -20
_diffrn_reflns_number 20106
_diffrn_reflns_point_group_measured_fraction_full 0.996
_diffrn_reflns_point_group_measured_fraction_max 0.996
_diffrn_reflns_theta_full 25.242
_diffrn_reflns_theta_max 26.380
_diffrn_reflns_theta_min 2.462
_diffrn_source_current 1.4
_diffrn_source_power 0.07
_diffrn_source_voltage 50.0
_diffrn_standards_number 0
_exptl_absorpt_coefficient_mu 0.398
_exptl_absorpt_correction_T_max 0.7454
_exptl_absorpt_correction_T_min 0.6918
_exptl_absorpt_correction_type multi-scan
_exptl_absorpt_process_details
'SADABS-2016/2 (Bruker,2016/2) was used for absorption correction. wR2(int) was 0.1099 before and 0.0550 after correction. The Ratio of minimum to maximum transmission is 0.9281. The \l/2 correction factor is Not present.'
_exptl_crystal_colour 'clear light orange'
_exptl_crystal_colour_lustre clear
_exptl_crystal_colour_modifier light
_exptl_crystal_colour_primary orange
_exptl_crystal_density_diffrn 1.245
_exptl_crystal_description plate
_exptl_crystal_F_000 1008
_exptl_crystal_size_max 0.6
_exptl_crystal_size_mid 0.5
_exptl_crystal_size_min 0.1
_refine_diff_density_max 0.285
_refine_diff_density_min -0.190
_refine_diff_density_rms 0.043
_refine_ls_extinction_method none
_refine_ls_goodness_of_fit_ref 1.153
_refine_ls_hydrogen_treatment mixed
_refine_ls_matrix_type full
_refine_ls_number_parameters 135
_refine_ls_number_reflns 2534
_refine_ls_number_restraints 0
_refine_ls_restrained_S_all 1.153
_refine_ls_R_factor_all 0.0341
_refine_ls_R_factor_gt 0.0300
_refine_ls_shift/su_max 0.001
_refine_ls_shift/su_mean 0.000
_refine_ls_structure_factor_coef Fsqd
_refine_ls_weighting_details 'w=1/[\s^2^(Fo^2^)+(0.0148P)^2^+1.5824P] where P=(Fo^2^+2Fc^2^)/3'
_refine_ls_weighting_scheme calc
_refine_ls_wR_factor_gt 0.0637
_refine_ls_wR_factor_ref 0.0652
_reflns_Friedel_coverage 0.000
_reflns_number_gt 2319
_reflns_number_total 2534
_reflns_threshold_expression 'I > 2\s(I)'
_cod_data_source_file d2ce00961g2.cif
_cod_data_source_block 5_Et3NHMeDiTS
_cod_depositor_comments 'Adding full bibliography for 7245951--7245955.cif.'
_cod_database_code 7245953
_shelx_shelxl_version_number 2016/6
_shelx_space_group_comment
;
The symmetry employed for this shelxl refinement is uniquely defined
by the following loop, which should always be used as a source of
symmetry information in preference to the above space-group names.
They are only intended as comments.
;
_shelx_estimated_absorpt_t_max 0.961
_shelx_estimated_absorpt_t_min 0.796
_olex2_refinement_description
;
1. Fixed Uiso
 At 1.2 times of:
  All C(H,H) groups
 At 1.5 times of:
  All C(H,H,H) groups
2.a Secondary CH2 refined with riding coordinates:
 C8(H8A,H8B), C4(H4A,H4B), C6(H6A,H6B)
2.b Idealised Me refined as rotating group:
 C9(H9A,H9B,H9C), C5(H5A,H5B,H5C), C7(H7A,H7B,H7C), C3(H3A,H3B,H3C)
;
_olex2_submission_special_instructions 'No special instructions were received'

loop_
_space_group_symop_operation_xyz
'x, y, z'
'x+1/2, -y+1/2, -z'
'-x, y+1/2, -z+1/2'
'-x+1/2, -y, z+1/2'
'-x, -y, -z'
'-x-1/2, y-1/2, z'
'x, -y-1/2, z-1/2'
'x-1/2, y, -z-1/2'

loop_
_atom_site_label
_atom_site_type_symbol
_atom_site_fract_x
_atom_site_fract_y
_atom_site_fract_z
_atom_site_U_iso_or_equiv
_atom_site_adp_type
_atom_site_occupancy
_atom_site_site_symmetry_order
_atom_site_calc_flag
_atom_site_refinement_flags_posn
_atom_site_refinement_flags_adp
_atom_site_refinement_flags_occupancy
_atom_site_disorder_assembly
_atom_site_disorder_group
S1 S 0.71528(3) 0.61204(3) 0.27401(2) 0.01650(10) Uani 1 1 d . . . . .
S2 S 0.48819(3) 0.70737(3) 0.34227(2) 0.02285(11) Uani 1 1 d . . . . .
N1 N 0.57844(11) 0.68739(8) 0.56830(7) 0.0135(2) Uani 1 1 d . . . . .
H1 H 0.6153(16) 0.6683(13) 0.5212(11) 0.025(5) Uiso 1 1 d . . . . .
N2 N 0.78364(11) 0.57378(9) 0.41738(7) 0.0160(3) Uani 1 1 d . . . . .
N3 N 0.67416(11) 0.62347(9) 0.42487(7) 0.0158(3) Uani 1 1 d . . . . .
C9 C 0.38554(14) 0.64893(12) 0.64618(10) 0.0239(3) Uani 1 1 d . . . . .
H9A H 0.432226 0.651958 0.696650 0.036 Uiso 1 1 calc R U . . .
H9B H 0.320979 0.599928 0.651231 0.036 Uiso 1 1 calc R U . . .
H9C H 0.348868 0.712660 0.635251 0.036 Uiso 1 1 calc R U . . .
C8 C 0.46992(13) 0.62147(11) 0.57721(9) 0.0190(3) Uani 1 1 d . . . . .
H8A H 0.499174 0.554076 0.585842 0.023 Uiso 1 1 calc R U . . .
H8B H 0.422837 0.622344 0.526135 0.023 Uiso 1 1 calc R U . . .
C4 C 0.54048(14) 0.79162(10) 0.55873(9) 0.0189(3) Uani 1 1 d . . . . .
H4A H 0.520914 0.819019 0.612542 0.023 Uiso 1 1 calc R U . . .
H4B H 0.465600 0.794577 0.525323 0.023 Uiso 1 1 calc R U . . .
C5 C 0.63910(17) 0.85303(11) 0.51942(10) 0.0277(4) Uani 1 1 d . . . . .
H5A H 0.711998 0.853188 0.553750 0.041 Uiso 1 1 calc R U . . .
H5B H 0.609477 0.919866 0.512734 0.041 Uiso 1 1 calc R U . . .
H5C H 0.659533 0.825710 0.466398 0.041 Uiso 1 1 calc R U . . .
C7 C 0.73673(16) 0.57925(13) 0.63050(10) 0.0285(4) Uani 1 1 d . . . . .
H7A H 0.678061 0.526314 0.638710 0.043 Uiso 1 1 calc R U . . .
H7B H 0.799287 0.576703 0.672786 0.043 Uiso 1 1 calc R U . . .
H7C H 0.775420 0.572084 0.577424 0.043 Uiso 1 1 calc R U . . .
C6 C 0.67100(13) 0.67595(11) 0.63449(9) 0.0180(3) Uani 1 1 d . . . . .
H6A H 0.629561 0.681727 0.687452 0.022 Uiso 1 1 calc R U . . .
H6B H 0.731549 0.729237 0.630541 0.022 Uiso 1 1 calc R U . . .
C3 C 0.92769(13) 0.50585(11) 0.31851(9) 0.0196(3) Uani 1 1 d . . . . .
H3A H 0.982678 0.499864 0.364964 0.029 Uiso 1 1 calc R U . . .
H3B H 0.969458 0.540475 0.274715 0.029 Uiso 1 1 calc R U . . .
H3C H 0.903981 0.440831 0.299857 0.029 Uiso 1 1 calc R U . . .
C2 C 0.81643(12) 0.56128(10) 0.34285(9) 0.0143(3) Uani 1 1 d . . . . .
C1 C 0.62337(13) 0.64829(10) 0.35517(9) 0.0155(3) Uani 1 1 d . . . . .

loop_
_atom_site_aniso_label
_atom_site_aniso_U_11
_atom_site_aniso_U_22
_atom_site_aniso_U_33
_atom_site_aniso_U_23
_atom_site_aniso_U_13
_atom_site_aniso_U_12
S1 0.01635(18) 0.01987(18) 0.01327(17) -0.00093(13) 0.00041(13) 0.00302(14)
S2 0.01663(19) 0.0295(2) 0.0224(2) -0.00290(16) -0.00259(15) 0.00885(16)
N1 0.0139(6) 0.0121(6) 0.0144(6) -0.0011(5) 0.0014(5) 0.0006(5)
N2 0.0143(6) 0.0156(6) 0.0179(6) -0.0006(5) -0.0006(5) 0.0008(5)
N3 0.0146(6) 0.0162(6) 0.0165(6) -0.0011(5) 0.0008(5) 0.0025(5)
C9 0.0188(8) 0.0281(8) 0.0249(8) -0.0017(7) 0.0044(6) -0.0073(6)
C8 0.0169(7) 0.0168(7) 0.0233(8) -0.0032(6) 0.0009(6) -0.0044(6)
C4 0.0227(8) 0.0128(7) 0.0213(8) 0.0008(6) 0.0029(6) 0.0043(6)
C5 0.0396(10) 0.0153(8) 0.0280(9) 0.0024(6) 0.0087(7) -0.0035(7)
C7 0.0311(9) 0.0344(9) 0.0200(8) 0.0023(7) -0.0025(7) 0.0153(8)
C6 0.0166(7) 0.0215(8) 0.0158(7) -0.0008(6) -0.0019(6) 0.0004(6)
C3 0.0159(7) 0.0203(7) 0.0227(8) -0.0022(6) 0.0010(6) 0.0017(6)
C2 0.0134(7) 0.0114(6) 0.0181(7) -0.0012(5) -0.0005(5) -0.0018(5)
C1 0.0155(7) 0.0152(7) 0.0157(7) -0.0026(5) 0.0010(6) -0.0021(6)

loop_
_atom_type_symbol
_atom_type_description
_atom_type_scat_dispersion_real
_atom_type_scat_dispersion_imag
_atom_type_scat_source
C C 0.0033 0.0016 'International Tables Vol C Tables 4.2.6.8 and 6.1.1.4'
H H 0.0000 0.0000 'International Tables Vol C Tables 4.2.6.8 and 6.1.1.4'
N N 0.0061 0.0033 'International Tables Vol C Tables 4.2.6.8 and 6.1.1.4'
S S 0.1246 0.1234 'International Tables Vol C Tables 4.2.6.8 and 6.1.1.4'

loop_
_geom_angle_atom_site_label_1
_geom_angle_atom_site_label_2
_geom_angle_atom_site_label_3
_geom_angle
_geom_angle_site_symmetry_1
_geom_angle_site_symmetry_3
_geom_angle_publ_flag
C2 S1 C1 88.76(7) . . ?
C8 N1 H1 105.1(11) . . ?
C4 N1 H1 107.8(11) . . ?
C4 N1 C8 111.49(11) . . ?
C4 N1 C6 111.38(11) . . ?
C6 N1 H1 107.0(11) . . ?
C6 N1 C8 113.60(11) . . ?
C2 N2 N3 112.98(12) . . ?
C1 N3 N2 114.36(12) . . ?
H9A C9 H9B 109.5 . . ?
H9A C9 H9C 109.5 . . ?
H9B C9 H9C 109.5 . . ?
C8 C9 H9A 109.5 . . ?
C8 C9 H9B 109.5 . . ?
C8 C9 H9C 109.5 . . ?
N1 C8 C9 113.99(12) . . ?
N1 C8 H8A 108.8 . . ?
N1 C8 H8B 108.8 . . ?
C9 C8 H8A 108.8 . . ?
C9 C8 H8B 108.8 . . ?
H8A C8 H8B 107.6 . . ?
N1 C4 H4A 109.2 . . ?
N1 C4 H4B 109.2 . . ?
N1 C4 C5 112.25(12) . . ?
H4A C4 H4B 107.9 . . ?
C5 C4 H4A 109.2 . . ?
C5 C4 H4B 109.2 . . ?
C4 C5 H5A 109.5 . . ?
C4 C5 H5B 109.5 . . ?
C4 C5 H5C 109.5 . . ?
H5A C5 H5B 109.5 . . ?
H5A C5 H5C 109.5 . . ?
H5B C5 H5C 109.5 . . ?
H7A C7 H7B 109.5 . . ?
H7A C7 H7C 109.5 . . ?
H7B C7 H7C 109.5 . . ?
C6 C7 H7A 109.5 . . ?
C6 C7 H7B 109.5 . . ?
C6 C7 H7C 109.5 . . ?
N1 C6 C7 112.45(12) . . ?
N1 C6 H6A 109.1 . . ?
N1 C6 H6B 109.1 . . ?
C7 C6 H6A 109.1 . . ?
C7 C6 H6B 109.1 . . ?
H6A C6 H6B 107.8 . . ?
H3A C3 H3B 109.5 . . ?
H3A C3 H3C 109.5 . . ?
H3B C3 H3C 109.5 . . ?
C2 C3 H3A 109.5 . . ?
C2 C3 H3B 109.5 . . ?
C2 C3 H3C 109.5 . . ?
N2 C2 S1 113.22(11) . . ?
N2 C2 C3 123.42(13) . . ?
C3 C2 S1 123.33(11) . . ?
S2 C1 S1 122.69(9) . . ?
N3 C1 S1 110.65(10) . . ?
N3 C1 S2 126.67(11) . . ?

loop_
_geom_bond_atom_site_label_1
_geom_bond_atom_site_label_2
_geom_bond_distance
_geom_bond_site_symmetry_2
_geom_bond_publ_flag
S1 C2 1.7353(14) . ?
S1 C1 1.7506(14) . ?
S2 C1 1.7023(15) . ?
N1 H1 0.916(19) . ?
N1 C8 1.5018(18) . ?
N1 C4 1.4993(18) . ?
N1 C6 1.5006(18) . ?
N2 N3 1.3858(16) . ?
N2 C2 1.2955(18) . ?
N3 C1 1.3249(19) . ?
C9 H9A 0.9800 . ?
C9 H9B 0.9800 . ?
C9 H9C 0.9800 . ?
C9 C8 1.516(2) . ?
C8 H8A 0.9900 . ?
C8 H8B 0.9900 . ?
C4 H4A 0.9900 . ?
C4 H4B 0.9900 . ?
C4 C5 1.517(2) . ?
C5 H5A 0.9800 . ?
C5 H5B 0.9800 . ?
C5 H5C 0.9800 . ?
C7 H7A 0.9800 . ?
C7 H7B 0.9800 . ?
C7 H7C 0.9800 . ?
C7 C6 1.512(2) . ?
C6 H6A 0.9900 . ?
C6 H6B 0.9900 . ?
C3 H3A 0.9800 . ?
C3 H3B 0.9800 . ?
C3 H3C 0.9800 . ?
C3 C2 1.4927(19) . ?

loop_
_geom_torsion_atom_site_label_1
_geom_torsion_atom_site_label_2
_geom_torsion_atom_site_label_3
_geom_torsion_atom_site_label_4
_geom_torsion
_geom_torsion_site_symmetry_1
_geom_torsion_site_symmetry_2
_geom_torsion_site_symmetry_3
_geom_torsion_site_symmetry_4
_geom_torsion_publ_flag
N2 N3 C1 S1 -1.53(15) . . . . ?
N2 N3 C1 S2 178.59(10) . . . . ?
N3 N2 C2 S1 1.01(15) . . . . ?
N3 N2 C2 C3 -177.00(12) . . . . ?
C8 N1 C4 C5 -158.71(13) . . . . ?
C8 N1 C6 C7 69.17(16) . . . . ?
C4 N1 C8 C9 -55.93(17) . . . . ?
C4 N1 C6 C7 -163.93(13) . . . . ?
C6 N1 C8 C9 70.91(16) . . . . ?
C6 N1 C4 C5 73.24(16) . . . . ?
C2 S1 C1 S2 -178.42(10) . . . . ?
C2 S1 C1 N3 1.70(11) . . . . ?
C2 N2 N3 C1 0.37(17) . . . . ?
C1 S1 C2 N2 -1.55(11) . . . . ?
C1 S1 C2 C3 176.46(13) . . . . ?
